data_7248279
loop_
_publ_author_name
'Korobeynikov, Nikita A.'
'Usoltsev, Andrey N.'
'Sokolov, Maxim N.'
'Novikov, Alexander S.'
'Adonin, Sergey A.'

_publ_section_title
;
 Polymeric polyiodo-chlorotellurates(iv): new supramolecular hybrids in
 halometalate chemistry
;
_journal_issue 14
_journal_name_full CrystEngComm
_journal_page_first 2018
_journal_page_last 2024
_journal_paper_doi 10.1039/D4CE00088A
_journal_volume 26
_journal_year 2024
_chemical_formula_moiety 'Cl6 Te, I2, 2(C5 H6 N)'
_chemical_formula_sum 'C10 H12 Cl6 I2 N2 Te'
_chemical_formula_weight 754.32
_space_group_crystal_system monoclinic
_space_group_IT_number 15
_space_group_name_Hall '-C 2yc'
_space_group_name_H-M_alt 'C 1 2/c 1'
_atom_sites_solution_hydrogens geom
_atom_sites_solution_primary dual
_audit_creation_date 2023-11-27
_audit_creation_method
;
Olex2 1.5
(compiled 2023.08.24 svn.re1ec1418 for OlexSys, GUI svn.r6817)
;
_audit_update_record
;
2023-11-27 deposited with the CCDC.	2024-03-05 downloaded from the CCDC.
;
_cell_angle_alpha 90
_cell_angle_beta 108.691(2)
_cell_angle_gamma 90
_cell_formula_units_Z 4
_cell_length_a 16.9466(9)
_cell_length_b 9.6814(5)
_cell_length_c 13.3524(7)
_cell_measurement_reflns_used 7892
_cell_measurement_temperature 150.00
_cell_measurement_theta_max 30.45
_cell_measurement_theta_min 2.46
_cell_volume 2075.15(19)
_computing_molecular_graphics 'Olex2 1.5 (Dolomanov et al., 2009)'
_computing_publication_material 'Olex2 1.5 (Dolomanov et al., 2009)'
_computing_structure_refinement 'SHELXL 2017/1 (Sheldrick, 2015)'
_computing_structure_solution 'SHELXT 2014/5 (Sheldrick, 2014)'
_diffrn_ambient_temperature 150.00
_diffrn_detector PIXEL
_diffrn_detector_area_resol_mean 7.41
_diffrn_detector_type 'Bruker PHOTON III area detector'
_diffrn_measured_fraction_theta_full 1.000
_diffrn_measured_fraction_theta_max 0.999
_diffrn_measurement_device 'three-circle diffractometer'
_diffrn_measurement_device_type 'Bruker D8 Venture diffractometer'
_diffrn_measurement_method '\w and \f scans'
_diffrn_radiation_monochromator 'Incoatec HELIOS multilayer mirrors'
_diffrn_radiation_type MoK\a
_diffrn_radiation_wavelength 0.71073
_diffrn_reflns_av_R_equivalents 0.0478
_diffrn_reflns_av_unetI/netI 0.0338
_diffrn_reflns_Laue_measured_fraction_full 1.000
_diffrn_reflns_Laue_measured_fraction_max 0.999
_diffrn_reflns_limit_h_max 24
_diffrn_reflns_limit_h_min -21
_diffrn_reflns_limit_k_max 13
_diffrn_reflns_limit_k_min -13
_diffrn_reflns_limit_l_max 19
_diffrn_reflns_limit_l_min -18
_diffrn_reflns_number 20758
_diffrn_reflns_point_group_measured_fraction_full 1.000
_diffrn_reflns_point_group_measured_fraction_max 0.999
_diffrn_reflns_theta_full 25.242
_diffrn_reflns_theta_max 30.538
_diffrn_reflns_theta_min 2.457
_diffrn_source 'Incoatec IuS3.0 microfocus X-ray tube'
_diffrn_source_current 1.4
_diffrn_source_power 0.07
_diffrn_source_voltage 50.0
_exptl_absorpt_coefficient_mu 5.175
_exptl_absorpt_correction_T_max 0.7461
_exptl_absorpt_correction_T_min 0.5508
_exptl_absorpt_correction_type multi-scan
_exptl_absorpt_process_details
;
SADABS-2016/2 (Bruker,2016/2) was used for absorption correction.
wR2(int) was 0.0880 before and 0.0569 after correction.
The Ratio of minimum to maximum transmission is 0.7382.
The \l/2 correction factor is Not present.
;
_exptl_crystal_colour orange
_exptl_crystal_colour_primary orange
_exptl_crystal_density_diffrn 2.414
_exptl_crystal_description 'hexagonal plate'
_exptl_crystal_F_000 1384
_exptl_crystal_size_max 0.165
_exptl_crystal_size_mid 0.095
_exptl_crystal_size_min 0.015
_refine_diff_density_max 0.504
_refine_diff_density_min -0.619
_refine_diff_density_rms 0.128
_refine_ls_extinction_method none
_refine_ls_goodness_of_fit_ref 1.044
_refine_ls_hydrogen_treatment constr
_refine_ls_matrix_type full
_refine_ls_number_parameters 151
_refine_ls_number_reflns 3163
_refine_ls_number_restraints 72
_refine_ls_restrained_S_all 1.037
_refine_ls_R_factor_all 0.0376
_refine_ls_R_factor_gt 0.0249
_refine_ls_shift/su_max 0.002
_refine_ls_shift/su_mean 0.000
_refine_ls_structure_factor_coef Fsqd
_refine_ls_weighting_details 'w=1/[\s^2^(Fo^2^)+(0.0140P)^2^+1.6261P] where P=(Fo^2^+2Fc^2^)/3'
_refine_ls_weighting_scheme calc
_refine_ls_wR_factor_gt 0.0431
_refine_ls_wR_factor_ref 0.0454
_reflns_Friedel_coverage 0.000
_reflns_number_gt 2627
_reflns_number_total 3163
_reflns_threshold_expression 'I > 2\s(I)'
_cod_data_source_file d4ce00088a2.cif
_cod_data_source_block nk1150
_cod_depositor_comments 'Adding full bibliography for 7248275--7248279.cif.'
_cod_database_code 7248279
_shelx_shelxl_version_number 2017/1
_shelx_space_group_comment
;
The symmetry employed for this shelxl refinement is uniquely defined
by the following loop, which should always be used as a source of
symmetry information in preference to the above space-group names.
They are only intended as comments.
;
_shelx_estimated_absorpt_t_max 0.926
_shelx_estimated_absorpt_t_min 0.482
_olex2_refinement_description
;
1. Fixed Uiso
 At 1.2 times of:
  All C(H) groups, All N(H) groups
2. Rigid body (RIGU) restrains
 N1, C1, C2, C3, C4, C5
 with sigma for 1-2 distances of 0.004 and sigma for 1-3 distances of 0.004
 N1A, C1A, C2A, C3A, C4A, C5A
 with sigma for 1-2 distances of 0.004 and sigma for 1-3 distances of 0.004
3. Others
 Sof(N1A)=Sof(H0A)=Sof(C1A)=Sof(H1A)=Sof(C2A)=Sof(H2A)=Sof(C3A)=Sof(H3A)=
 Sof(C4A)=Sof(H4A)=Sof(C5A)=Sof(H5A)=1-FVAR(1)
 Sof(N1)=Sof(H0)=Sof(C1)=Sof(H1)=Sof(C2)=Sof(H2)=Sof(C3)=Sof(H3)=Sof(C4)=
 Sof(H4)=Sof(C5)=Sof(H5)=FVAR(1)
4.a Aromatic/amide H refined with riding coordinates:
 N1(H0), C1(H1), C2(H2), C3(H3), C4(H4), C5(H5), N1A(H0A), C1A(H1A), C2A(H2A),
 C3A(H3A), C4A(H4A), C5A(H5A)
;
_olex2_submission_special_instructions 'No special instructions were received'

loop_
_space_group_symop_operation_xyz
'x, y, z'
'-x, y, -z+1/2'
'x+1/2, y+1/2, z'
'-x+1/2, y+1/2, -z+1/2'
'-x, -y, -z'
'x, -y, z-1/2'
'-x+1/2, -y+1/2, -z'
'x+1/2, -y+1/2, z-1/2'

loop_
_atom_site_label
_atom_site_type_symbol
_atom_site_fract_x
_atom_site_fract_y
_atom_site_fract_z
_atom_site_U_iso_or_equiv
_atom_site_adp_type
_atom_site_occupancy
_atom_site_site_symmetry_order
_atom_site_calc_flag
_atom_site_refinement_flags_posn
_atom_site_refinement_flags_adp
_atom_site_refinement_flags_occupancy
_atom_site_disorder_assembly
_atom_site_disorder_group
Te1 Te 0.500000 0.68126(2) 0.250000 0.01661(6) Uani 1 2 d S T P . .
Cl1 Cl 0.41048(4) 0.50115(7) 0.14074(6) 0.03380(17) Uani 1 1 d . . . . .
Cl2 Cl 0.41169(5) 0.67634(8) 0.37130(6) 0.03493(17) Uani 1 1 d . . . . .
Cl3 Cl 0.59734(5) 0.87120(8) 0.36533(6) 0.03861(18) Uani 1 1 d . . . . .
I1 I 0.70257(2) 0.14291(2) 0.45068(2) 0.02509(6) Uani 1 1 d . . . . .
N1 N 0.5994(7) 0.6721(9) 0.6132(10) 0.041(2) Uani 0.644(13) 1 d . . P A 1
H0 H 0.582054 0.586242 0.600430 0.049 Uiso 0.644(13) 1 calc R U P A 1
C1 C 0.6810(7) 0.7034(11) 0.6262(9) 0.045(3) Uani 0.644(13) 1 d . . P A 1
H1 H 0.718803 0.633712 0.620410 0.054 Uiso 0.644(13) 1 calc R U P A 1
C2 C 0.7078(4) 0.8427(15) 0.6485(6) 0.041(2) Uani 0.644(13) 1 d . . P A 1
H2 H 0.763894 0.868729 0.658494 0.049 Uiso 0.644(13) 1 calc R U P A 1
C3 C 0.6504(7) 0.9366(9) 0.6548(6) 0.037(2) Uani 0.644(13) 1 d . . P A 1
H3 H 0.666892 1.030148 0.669955 0.044 Uiso 0.644(13) 1 calc R U P A 1
C4 C 0.5716(6) 0.9020(10) 0.6405(7) 0.037(2) Uani 0.644(13) 1 d . . P A 1
H4 H 0.532587 0.970351 0.644857 0.044 Uiso 0.644(13) 1 calc R U P A 1
C5 C 0.5470(5) 0.7687(12) 0.6197(6) 0.037(2) Uani 0.644(13) 1 d . . P A 1
H5 H 0.490600 0.744800 0.609667 0.044 Uiso 0.644(13) 1 calc R U P A 1
N1A N 0.7149(7) 0.7686(16) 0.6437(9) 0.031(3) Uani 0.356(13) 1 d . . P A 2
H0A H 0.766617 0.751316 0.646899 0.037 Uiso 0.356(13) 1 calc R U P A 2
C1A C 0.6907(14) 0.9024(15) 0.6588(11) 0.037(4) Uani 0.356(13) 1 d . . P A 2
H1A H 0.730661 0.974679 0.678239 0.044 Uiso 0.356(13) 1 calc R U P A 2
C2A C 0.6086(15) 0.9283(17) 0.6451(13) 0.042(4) Uani 0.356(13) 1 d . . P A 2
H2A H 0.591356 1.020391 0.651157 0.051 Uiso 0.356(13) 1 calc R U P A 2
C3A C 0.5554(10) 0.834(2) 0.6247(13) 0.041(4) Uani 0.356(13) 1 d . . P A 2
H3A H 0.499218 0.855068 0.617554 0.049 Uiso 0.356(13) 1 calc R U P A 2
C4A C 0.5766(12) 0.700(2) 0.612(2) 0.038(4) Uani 0.356(13) 1 d . . P A 2
H4A H 0.534522 0.630793 0.595760 0.046 Uiso 0.356(13) 1 calc R U P A 2
C5A C 0.6569(12) 0.6633(15) 0.6237(16) 0.030(3) Uani 0.356(13) 1 d . . P A 2
H5A H 0.672121 0.569892 0.617998 0.036 Uiso 0.356(13) 1 calc R U P A 2

loop_
_atom_site_aniso_label
_atom_site_aniso_U_11
_atom_site_aniso_U_22
_atom_site_aniso_U_33
_atom_site_aniso_U_23
_atom_site_aniso_U_13
_atom_site_aniso_U_12
Te1 0.01496(11) 0.01541(11) 0.01811(12) 0.000 0.00343(9) 0.000
Cl1 0.0273(4) 0.0320(4) 0.0372(4) -0.0096(3) 0.0035(3) -0.0097(3)
Cl2 0.0300(4) 0.0465(4) 0.0324(4) -0.0058(3) 0.0159(3) 0.0023(3)
Cl3 0.0477(5) 0.0339(4) 0.0285(4) -0.0049(3) 0.0042(3) -0.0173(3)
I1 0.02201(10) 0.02411(9) 0.02786(10) -0.00562(7) 0.00616(7) -0.00094(6)
N1 0.058(7) 0.027(3) 0.043(4) -0.002(3) 0.025(6) -0.004(3)
C1 0.049(6) 0.044(6) 0.049(5) 0.017(5) 0.027(6) 0.021(4)
C2 0.024(3) 0.069(7) 0.028(3) 0.000(6) 0.006(3) -0.002(4)
C3 0.046(5) 0.037(4) 0.028(3) -0.001(3) 0.014(5) -0.010(4)
C4 0.040(4) 0.038(4) 0.032(3) -0.001(4) 0.013(4) 0.006(4)
C5 0.027(3) 0.047(5) 0.038(3) -0.007(4) 0.012(3) -0.008(3)
N1A 0.020(4) 0.038(7) 0.033(5) 0.008(6) 0.005(4) 0.005(4)
C1A 0.051(9) 0.027(6) 0.029(6) -0.006(6) 0.007(7) -0.005(6)
C2A 0.059(11) 0.038(7) 0.036(7) -0.007(5) 0.022(11) 0.008(7)
C3A 0.035(7) 0.047(9) 0.043(8) 0.008(9) 0.017(6) 0.016(7)
C4A 0.026(7) 0.038(9) 0.049(8) 0.001(8) 0.011(7) -0.002(5)
C5A 0.032(7) 0.026(6) 0.034(6) 0.014(5) 0.014(6) 0.003(4)

loop_
_atom_type_symbol
_atom_type_description
_atom_type_scat_dispersion_real
_atom_type_scat_dispersion_imag
_atom_type_scat_source
C C 0.0033 0.0016 'International Tables Vol C Tables 4.2.6.8 and 6.1.1.4'
H H 0.0000 0.0000 'International Tables Vol C Tables 4.2.6.8 and 6.1.1.4'
Cl Cl 0.1484 0.1585 'International Tables Vol C Tables 4.2.6.8 and 6.1.1.4'
I I -0.4742 1.8119 'International Tables Vol C Tables 4.2.6.8 and 6.1.1.4'
N N 0.0061 0.0033 'International Tables Vol C Tables 4.2.6.8 and 6.1.1.4'
Te Te -0.5308 1.6751 'International Tables Vol C Tables 4.2.6.8 and 6.1.1.4'

loop_
_geom_angle_atom_site_label_1
_geom_angle_atom_site_label_2
_geom_angle_atom_site_label_3
_geom_angle
_geom_angle_site_symmetry_1
_geom_angle_site_symmetry_3
_geom_angle_publ_flag
Cl1 Te1 Cl1 89.72(4) . 2_655 ?
Cl1 Te1 Cl2 89.19(3) . 2_655 ?
Cl1 Te1 Cl2 89.28(3) . . ?
Cl1 Te1 Cl2 89.28(3) 2_655 2_655 ?
Cl1 Te1 Cl2 89.19(3) 2_655 . ?
Cl1 Te1 Cl3 89.80(3) 2_655 . ?
Cl1 Te1 Cl3 179.03(3) 2_655 2_655 ?
Cl1 Te1 Cl3 89.80(3) . 2_655 ?
Cl1 Te1 Cl3 179.03(3) . . ?
Cl2 Te1 Cl2 177.84(4) . 2_655 ?
Cl2 Te1 Cl3 89.96(3) . 2_655 ?
Cl2 Te1 Cl3 91.56(3) 2_655 2_655 ?
Cl2 Te1 Cl3 91.55(3) . . ?
Cl2 Te1 Cl3 89.96(3) 2_655 . ?
Cl3 Te1 Cl3 90.70(4) . 2_655 ?
C1 N1 H0 119.6 . . ?
C5 N1 H0 119.6 . . ?
C5 N1 C1 120.7(9) . . ?
N1 C1 H1 120.8 . . ?
N1 C1 C2 118.5(7) . . ?
C2 C1 H1 120.8 . . ?
C1 C2 H2 121.3 . . ?
C3 C2 C1 117.5(6) . . ?
C3 C2 H2 121.3 . . ?
C2 C3 H3 119.0 . . ?
C4 C3 C2 122.0(8) . . ?
C4 C3 H3 119.0 . . ?
C3 C4 H4 120.1 . . ?
C3 C4 C5 119.8(8) . . ?
C5 C4 H4 120.1 . . ?
N1 C5 C4 121.4(8) . . ?
N1 C5 H5 119.3 . . ?
C4 C5 H5 119.3 . . ?
C1A N1A H0A 120.3 . . ?
C5A N1A H0A 120.3 . . ?
C5A N1A C1A 119.4(15) . . ?
N1A C1A H1A 120.5 . . ?
C2A C1A N1A 119.0(14) . . ?
C2A C1A H1A 120.5 . . ?
C1A C2A H2A 119.2 . . ?
C3A C2A C1A 121.7(13) . . ?
C3A C2A H2A 119.2 . . ?
C2A C3A H3A 119.3 . . ?
C2A C3A C4A 121.5(14) . . ?
C4A C3A H3A 119.3 . . ?
C3A C4A H4A 119.3 . . ?
C3A C4A C5A 121.4(18) . . ?
C5A C4A H4A 119.3 . . ?
N1A C5A H5A 121.6 . . ?
C4A C5A N1A 116.8(17) . . ?
C4A C5A H5A 121.6 . . ?

loop_
_geom_bond_atom_site_label_1
_geom_bond_atom_site_label_2
_geom_bond_distance
_geom_bond_site_symmetry_2
_geom_bond_publ_flag
Te1 Cl1 2.4601(7) . ?
Te1 Cl1 2.4601(7) 2_655 ?
Te1 Cl2 2.5334(7) 2_655 ?
Te1 Cl2 2.5334(7) . ?
Te1 Cl3 2.6165(7) . ?
Te1 Cl3 2.6165(7) 2_655 ?
I1 I1 2.6947(3) 7_656 ?
N1 H0 0.8800 . ?
N1 C1 1.371(11) . ?
N1 C5 1.312(9) . ?
C1 H1 0.9500 . ?
C1 C2 1.423(11) . ?
C2 H2 0.9500 . ?
C2 C3 1.355(9) . ?
C3 H3 0.9500 . ?
C3 C4 1.330(9) . ?
C4 H4 0.9500 . ?
C4 C5 1.357(9) . ?
C5 H5 0.9500 . ?
N1A H0A 0.8800 . ?
N1A C1A 1.393(14) . ?
N1A C5A 1.381(13) . ?
C1A H1A 0.9500 . ?
C1A C2A 1.368(19) . ?
C2A H2A 0.9500 . ?
C2A C3A 1.252(19) . ?
C3A H3A 0.9500 . ?
C3A C4A 1.366(19) . ?
C4A H4A 0.9500 . ?
C4A C5A 1.368(19) . ?
C5A H5A 0.9500 . ?

loop_
_geom_torsion_atom_site_label_1
_geom_torsion_atom_site_label_2
_geom_torsion_atom_site_label_3
_geom_torsion_atom_site_label_4
_geom_torsion
_geom_torsion_site_symmetry_1
_geom_torsion_site_symmetry_2
_geom_torsion_site_symmetry_3
_geom_torsion_site_symmetry_4
_geom_torsion_publ_flag
N1 C1 C2 C3 -0.4(12) . . . . ?
C1 N1 C5 C4 -0.7(15) . . . . ?
C1 C2 C3 C4 -0.3(12) . . . . ?
C2 C3 C4 C5 0.6(13) . . . . ?
C3 C4 C5 N1 0.0(14) . . . . ?
C5 N1 C1 C2 1.0(15) . . . . ?
N1A C1A C2A C3A 4(3) . . . . ?
C1A N1A C5A C4A 5(3) . . . . ?
C1A C2A C3A C4A -2(3) . . . . ?
C2A C3A C4A C5A 1(3) . . . . ?
C3A C4A C5A N1A -3(3) . . . . ?
C5A N1A C1A C2A -5(2) . . . . ?
